data_7018166
loop_
_publ_author_name
'Pavelka, Laura C.'
'Baines, Kim M.'

_publ_section_title
;
 Facile synthesis of luminescent benzo-1,2-dihydrophosphinines from a
 phosphaalkene.
;
_journal_issue 11
_journal_name_full 'Dalton transactions (Cambridge, England : 2003)'
_journal_page_first 3294
_journal_page_last 3301
_journal_paper_doi 10.1039/c2dt11690a
_journal_volume 41
_journal_year 2012
_chemical_formula_sum 'C30 H27 P S'
_chemical_formula_weight 450.55
_space_group_IT_number 2
_symmetry_cell_setting triclinic
_symmetry_Int_Tables_number 2
_symmetry_space_group_name_Hall '-P 1'
_symmetry_space_group_name_H-M 'P -1'
_atom_sites_solution_hydrogens geom
_atom_sites_solution_primary direct
_atom_sites_solution_secondary difmap
_audit_creation_method SHELXL-97
_cell_angle_alpha 87.82(3)
_cell_angle_beta 76.16(3)
_cell_angle_gamma 62.43(3)
_cell_formula_units_Z 4
_cell_length_a 11.307(2)
_cell_length_b 11.822(2)
_cell_length_c 20.330(4)
_cell_measurement_reflns_used 20638
_cell_measurement_temperature 150(2)
_cell_measurement_theta_max 30.03
_cell_measurement_theta_min 2.04
_cell_volume 2330.7(11)
_computing_cell_refinement 'DENZO-SMN (Otwinowski & Minor, 1997)'
_computing_data_collection 'COLLECT (Nonius, 1997-2001)'
_computing_data_reduction DENZO-SMN
_computing_molecular_graphics 'SHELXTL/PC (Sheldrick, 2001)'
_computing_publication_material SHELXTL/PC
_computing_structure_refinement 'SHELXL-97 (Sheldrick, 1997)'
_computing_structure_solution 'SHELXS-97 (Sheldrick, 1997)'
_diffrn_ambient_temperature 150(2)
_diffrn_measured_fraction_theta_full 0.971
_diffrn_measured_fraction_theta_max 0.971
_diffrn_measurement_device_type 'Nonius Kappa-CCD'
_diffrn_measurement_method '\f scan, and \w scanes with \k offsets'
_diffrn_radiation_monochromator graphite
_diffrn_radiation_probe x-ray
_diffrn_radiation_type MoK\a
_diffrn_radiation_wavelength 0.71073
_diffrn_reflns_av_R_equivalents 0.0256
_diffrn_reflns_av_sigmaI/netI 0.0496
_diffrn_reflns_limit_h_max 14
_diffrn_reflns_limit_h_min -15
_diffrn_reflns_limit_k_max 16
_diffrn_reflns_limit_k_min -16
_diffrn_reflns_limit_l_max 28
_diffrn_reflns_limit_l_min -28
_diffrn_reflns_number 16932
_diffrn_reflns_theta_full 30.03
_diffrn_reflns_theta_max 30.03
_diffrn_reflns_theta_min 2.04
_diffrn_source 'fine-focus sealed tube'
_exptl_absorpt_coefficient_mu 0.224
_exptl_absorpt_correction_T_max 0.9359
_exptl_absorpt_correction_T_min 0.9208
_exptl_absorpt_correction_type multi-scan
_exptl_absorpt_process_details 'DENZO-SMN (Otwinowski & Minor, 1997)'
_exptl_crystal_colour colourless
_exptl_crystal_density_diffrn 1.284
_exptl_crystal_density_method 'not measured'
_exptl_crystal_description block
_exptl_crystal_F_000 952
_exptl_crystal_recrystallization_method 'diff hexanes into Et2O/C6H6'
_exptl_crystal_size_max 0.38
_exptl_crystal_size_mid 0.35
_exptl_crystal_size_min 0.30
_refine_diff_density_max 0.964
_refine_diff_density_min -0.719
_refine_diff_density_rms 0.063
_refine_ls_extinction_method none
_refine_ls_goodness_of_fit_ref 1.049
_refine_ls_hydrogen_treatment constr
_refine_ls_matrix_type full
_refine_ls_number_parameters 593
_refine_ls_number_reflns 13308
_refine_ls_number_restraints 0
_refine_ls_restrained_S_all 1.049
_refine_ls_R_factor_all 0.0756
_refine_ls_R_factor_gt 0.0525
_refine_ls_shift/su_max 0.009
_refine_ls_shift/su_mean 0.000
_refine_ls_structure_factor_coef Fsqd
_refine_ls_weighting_details 'calc w=1/[\s^2^(Fo^2^)+(0.0586P)^2^+1.4729P] where P=(Fo^2^+2Fc^2^)/3'
_refine_ls_weighting_scheme calc
_refine_ls_wR_factor_gt 0.1286
_refine_ls_wR_factor_ref 0.1404
_reflns_number_gt 12159
_reflns_number_total 13308
_reflns_threshold_expression >2sigma(I)
_cod_data_source_file c2dt11690a.txt
_cod_data_source_block 07089
_cod_original_cell_volume 2330.6(8)
_cod_database_code 7018166

loop_
_symmetry_equiv_pos_as_xyz
'x, y, z'
'-x, -y, -z'

loop_
_atom_site_label
_atom_site_type_symbol
_atom_site_fract_x
_atom_site_fract_y
_atom_site_fract_z
_atom_site_U_iso_or_equiv
_atom_site_adp_type
_atom_site_occupancy
_atom_site_symmetry_multiplicity
_atom_site_calc_flag
_atom_site_refinement_flags
_atom_site_disorder_assembly
_atom_site_disorder_group
P1 P 0.23322(4) 0.54320(4) 0.41490(2) 0.02070(10) Uani 1 1 d . . .
S1 S 0.13735(5) 0.63183(5) 0.50587(2) 0.02957(11) Uani 1 1 d . . .
C1 C 0.12138(18) 0.52030(17) 0.37364(9) 0.0225(3) Uani 1 1 d . . .
H1 H 0.0411 0.5221 0.4002 0.027 Uiso 1 1 calc R . .
C2 C 0.14948(17) 0.50064(16) 0.30580(9) 0.0205(3) Uani 1 1 d . . .
C3 C 0.27659(17) 0.49505(16) 0.26054(9) 0.0210(3) Uani 1 1 d . . .
C4 C 0.34128(17) 0.56022(16) 0.28094(9) 0.0202(3) Uani 1 1 d . . .
C5 C 0.28909(17) 0.63446(16) 0.34992(9) 0.0211(3) Uani 1 1 d . . .
H5 H 0.3688 0.6356 0.3604 0.025 Uiso 1 1 calc R . .
C6 C 0.38213(18) 0.38804(17) 0.41747(9) 0.0215(3) Uani 1 1 d . . .
C7 C 0.3655(2) 0.27606(19) 0.42599(10) 0.0280(4) Uani 1 1 d . . .
C8 C 0.4751(2) 0.16178(19) 0.43542(10) 0.0284(4) Uani 1 1 d . . .
H8 H 0.4641 0.0883 0.4392 0.034 Uiso 1 1 calc R . .
C9 C 0.59929(19) 0.15304(18) 0.43934(9) 0.0253(4) Uani 1 1 d . . .
C10 C 0.61379(18) 0.26372(17) 0.43193(9) 0.0239(4) Uani 1 1 d . . .
H10 H 0.6967 0.2598 0.4343 0.029 Uiso 1 1 calc R . .
C11 C 0.50925(17) 0.38000(17) 0.42110(9) 0.0212(3) Uani 1 1 d . . .
C12 C 0.2318(3) 0.2722(3) 0.42956(17) 0.0557(8) Uani 1 1 d . . .
H12A H 0.2164 0.2771 0.3849 0.084 Uiso 1 1 calc R . .
H12B H 0.1568 0.3433 0.4591 0.084 Uiso 1 1 calc R . .
H12C H 0.2378 0.1936 0.4470 0.084 Uiso 1 1 calc R . .
C13 C 0.7117(2) 0.02988(19) 0.45422(12) 0.0355(5) Uani 1 1 d . . .
H13A H 0.7165 -0.0409 0.4300 0.053 Uiso 1 1 calc R . .
H13B H 0.6919 0.0206 0.5021 0.053 Uiso 1 1 calc R . .
H13C H 0.7982 0.0313 0.4400 0.053 Uiso 1 1 calc R . .
C14 C 0.54043(19) 0.49211(18) 0.41657(10) 0.0254(4) Uani 1 1 d . . .
H14A H 0.6191 0.4711 0.4342 0.038 Uiso 1 1 calc R . .
H14B H 0.4623 0.5659 0.4427 0.038 Uiso 1 1 calc R . .
H14C H 0.5596 0.5103 0.3699 0.038 Uiso 1 1 calc R . .
C15 C 0.04767(17) 0.48859(16) 0.27524(9) 0.0216(3) Uani 1 1 d . . .
C16 C -0.02330(19) 0.42352(18) 0.30748(10) 0.0260(4) Uani 1 1 d . . .
H16 H -0.0003 0.3802 0.3453 0.031 Uiso 1 1 calc R . .
C17 C -0.1278(2) 0.4232(2) 0.28334(11) 0.0318(4) Uani 1 1 d . . .
H17 H -0.1737 0.3785 0.3047 0.038 Uiso 1 1 calc R . .
C18 C -0.1644(2) 0.4887(2) 0.22784(12) 0.0342(5) Uani 1 1 d . . .
H18 H -0.2363 0.4900 0.2126 0.041 Uiso 1 1 calc R . .
C19 C -0.0938(2) 0.5524(2) 0.19484(11) 0.0331(4) Uani 1 1 d . . .
H19 H -0.1179 0.5962 0.1573 0.040 Uiso 1 1 calc R . .
C20 C 0.0132(2) 0.55079(18) 0.21802(10) 0.0267(4) Uani 1 1 d . . .
H20 H 0.0621 0.5917 0.1950 0.032 Uiso 1 1 calc R . .
C21 C 0.33371(19) 0.42633(18) 0.19680(10) 0.0259(4) Uani 1 1 d . . .
H21 H 0.2937 0.3805 0.1836 0.031 Uiso 1 1 calc R . .
C22 C 0.4488(2) 0.42499(18) 0.15276(10) 0.0281(4) Uani 1 1 d . . .
H22 H 0.4860 0.3781 0.1106 0.034 Uiso 1 1 calc R . .
C23 C 0.50805(19) 0.49387(18) 0.17190(10) 0.0273(4) Uani 1 1 d . . .
H23 H 0.5833 0.4959 0.1419 0.033 Uiso 1 1 calc R . .
C24 C 0.45529(18) 0.55979(17) 0.23569(9) 0.0235(3) Uani 1 1 d . . .
H24 H 0.4968 0.6045 0.2484 0.028 Uiso 1 1 calc R . .
C25 C 0.18168(18) 0.77405(17) 0.35208(9) 0.0231(3) Uani 1 1 d . . .
C26 C 0.1676(2) 0.86194(19) 0.40136(11) 0.0313(4) Uani 1 1 d . . .
H26 H 0.2159 0.8329 0.4348 0.038 Uiso 1 1 calc R . .
C27 C 0.0821(2) 0.9924(2) 0.40084(12) 0.0361(5) Uani 1 1 d . . .
H27 H 0.0745 1.0502 0.4334 0.043 Uiso 1 1 calc R . .
C28 C 0.0086(2) 1.03610(19) 0.35201(12) 0.0356(5) Uani 1 1 d . . .
H28 H -0.0475 1.1233 0.3512 0.043 Uiso 1 1 calc R . .
C29 C 0.0187(2) 0.9495(2) 0.30417(12) 0.0371(5) Uani 1 1 d . . .
H29 H -0.0322 0.9788 0.2718 0.045 Uiso 1 1 calc R . .
C30 C 0.1046(2) 0.81926(19) 0.30441(10) 0.0297(4) Uani 1 1 d . . .
H30 H 0.1103 0.7619 0.2722 0.036 Uiso 1 1 calc R . .
P51 P 0.56187(5) -0.06736(4) 0.15111(3) 0.02490(11) Uani 1 1 d . . .
S51 S 0.5164(3) -0.2067(3) 0.15900(16) 0.0200(5) Uani 0.4950(16) 1 d P A 1
S51A S 0.5004(4) -0.2021(4) 0.1647(2) 0.0564(13) Uani 0.4950(16) 1 d P A 1
C51 C 0.7402(2) -0.13585(18) 0.10658(10) 0.0286(4) Uani 1 1 d . A .
H51 H 0.7738 -0.2031 0.0736 0.034 Uiso 1 1 calc R . .
C52 C 0.8291(2) -0.09675(18) 0.11760(10) 0.0273(4) Uani 1 1 d . . .
C53 C 0.7802(2) 0.02100(17) 0.16194(10) 0.0267(4) Uani 1 1 d . A .
C54 C 0.65587(18) 0.06923(16) 0.21347(9) 0.0221(3) Uani 1 1 d . . .
C55 C 0.56515(19) 0.00353(16) 0.23038(9) 0.0226(3) Uani 1 1 d . A .
H55 H 0.4711 0.0709 0.2498 0.027 Uiso 1 1 calc R . .
C56 C 0.45056(19) 0.07113(17) 0.11272(9) 0.0241(4) Uani 1 1 d . A .
C57 C 0.3068(2) 0.13289(18) 0.14468(11) 0.0293(4) Uani 1 1 d . . .
C58 C 0.2171(2) 0.23773(19) 0.11781(12) 0.0354(5) Uani 1 1 d . A .
H58 H 0.1236 0.2762 0.1394 0.043 Uiso 1 1 calc R . .
C59 C 0.2608(2) 0.28691(19) 0.06075(12) 0.0368(5) Uani 1 1 d . . .
C60 C 0.3983(3) 0.2282(2) 0.02902(11) 0.0355(5) Uani 1 1 d . A .
H60 H 0.4286 0.2613 -0.0098 0.043 Uiso 1 1 calc R . .
C61 C 0.4970(2) 0.11855(19) 0.05267(10) 0.0295(4) Uani 1 1 d . . .
C62 C 0.2408(2) 0.0918(2) 0.20879(14) 0.0465(6) Uani 1 1 d . A .
H62A H 0.1426 0.1336 0.2151 0.070 Uiso 1 1 calc R . .
H62B H 0.2626 0.1151 0.2473 0.070 Uiso 1 1 calc R . .
H62C H 0.2754 0.0007 0.2045 0.070 Uiso 1 1 calc R . .
C63 C 0.1605(3) 0.4047(2) 0.03339(14) 0.0476(6) Uani 1 1 d . A .
H63A H 0.1393 0.4802 0.0599 0.071 Uiso 1 1 calc R . .
H63B H 0.0773 0.3992 0.0362 0.071 Uiso 1 1 calc R . .
H63C H 0.2015 0.4089 -0.0132 0.071 Uiso 1 1 calc R . .
C64 C 0.6424(2) 0.0617(2) 0.00925(11) 0.0358(5) Uani 1 1 d . A .
H64A H 0.6996 0.0737 0.0334 0.054 Uiso 1 1 calc R . .
H64B H 0.6440 0.1032 -0.0322 0.054 Uiso 1 1 calc R . .
H64C H 0.6764 -0.0282 -0.0011 0.054 Uiso 1 1 calc R . .
C65 C 0.9788(2) -0.17146(18) 0.08415(11) 0.0316(4) Uani 1 1 d . A .
C66 C 1.0230(2) -0.2166(2) 0.01553(12) 0.0391(5) Uani 1 1 d . . .
H66 H 0.9591 -0.1970 -0.0101 0.047 Uiso 1 1 calc R A .
C67 C 1.1623(3) -0.2906(2) -0.01404(13) 0.0474(6) Uani 1 1 d . A .
H67 H 1.1918 -0.3200 -0.0598 0.057 Uiso 1 1 calc R . .
C68 C 1.2575(3) -0.3208(2) 0.02399(14) 0.0487(6) Uani 1 1 d . . .
H68 H 1.3507 -0.3721 0.0040 0.058 Uiso 1 1 calc R A .
C69 C 1.2153(3) -0.2751(2) 0.09190(14) 0.0448(6) Uani 1 1 d . A .
H69 H 1.2797 -0.2947 0.1173 0.054 Uiso 1 1 calc R . .
C70 C 1.0775(2) -0.2009(2) 0.12101(12) 0.0359(5) Uani 1 1 d . . .
H70 H 1.0492 -0.1695 0.1663 0.043 Uiso 1 1 calc R A .
C71 C 0.8587(2) 0.08626(19) 0.15238(11) 0.0311(4) Uani 1 1 d . . .
H71 H 0.9393 0.0563 0.1177 0.037 Uiso 1 1 calc R A .
C72 C 0.8182(2) 0.19461(18) 0.19372(11) 0.0298(4) Uani 1 1 d . A .
H72 H 0.8708 0.2375 0.1866 0.036 Uiso 1 1 calc R . .
C73 C 0.6994(2) 0.23894(18) 0.24561(10) 0.0272(4) Uani 1 1 d . . .
H73 H 0.6737 0.3102 0.2744 0.033 Uiso 1 1 calc R A .
C74 C 0.61854(19) 0.17766(17) 0.25495(9) 0.0249(4) Uani 1 1 d . A .
H74 H 0.5378 0.2094 0.2895 0.030 Uiso 1 1 calc R . .
C75 C 0.60273(19) -0.09153(17) 0.28400(9) 0.0230(3) Uani 1 1 d . . .
C76 C 0.5021(2) -0.11912(19) 0.32456(10) 0.0300(4) Uani 1 1 d . A .
H76 H 0.4137 -0.0809 0.3178 0.036 Uiso 1 1 calc R . .
C77 C 0.5334(2) -0.2034(2) 0.37490(11) 0.0351(5) Uani 1 1 d . . .
H77 H 0.4656 -0.2210 0.4015 0.042 Uiso 1 1 calc R A .
C78 C 0.6644(2) -0.26140(19) 0.38577(10) 0.0337(4) Uani 1 1 d . A .
H78 H 0.6853 -0.3183 0.4192 0.040 Uiso 1 1 calc R . .
C79 C 0.7636(2) -0.23334(18) 0.34622(10) 0.0307(4) Uani 1 1 d . . .
H79 H 0.8516 -0.2710 0.3534 0.037 Uiso 1 1 calc R A .
C80 C 0.7332(2) -0.14923(17) 0.29565(10) 0.0264(4) Uani 1 1 d . A .
H80 H 0.8012 -0.1315 0.2694 0.032 Uiso 1 1 calc R . .

loop_
_atom_site_aniso_label
_atom_site_aniso_U_11
_atom_site_aniso_U_22
_atom_site_aniso_U_33
_atom_site_aniso_U_23
_atom_site_aniso_U_13
_atom_site_aniso_U_12
P1 0.0191(2) 0.0273(2) 0.0186(2) 0.00238(17) -0.00554(16) -0.01277(18)
S1 0.0249(2) 0.0426(3) 0.0209(2) -0.00315(19) -0.00278(17) -0.0166(2)
C1 0.0201(8) 0.0276(8) 0.0235(8) 0.0043(7) -0.0066(6) -0.0139(7)
C2 0.0200(8) 0.0201(7) 0.0234(8) 0.0026(6) -0.0069(6) -0.0104(6)
C3 0.0204(8) 0.0207(8) 0.0218(8) 0.0025(6) -0.0050(6) -0.0097(7)
C4 0.0201(8) 0.0197(7) 0.0210(8) 0.0032(6) -0.0060(6) -0.0093(6)
C5 0.0206(8) 0.0236(8) 0.0220(8) 0.0018(6) -0.0065(6) -0.0123(7)
C6 0.0231(8) 0.0281(8) 0.0170(8) 0.0043(7) -0.0065(6) -0.0145(7)
C7 0.0286(9) 0.0348(10) 0.0304(10) 0.0120(8) -0.0125(8) -0.0211(8)
C8 0.0360(10) 0.0287(9) 0.0288(10) 0.0079(8) -0.0116(8) -0.0206(8)
C9 0.0269(9) 0.0263(9) 0.0211(9) -0.0013(7) -0.0046(7) -0.0116(7)
C10 0.0208(8) 0.0268(8) 0.0239(9) -0.0005(7) -0.0058(7) -0.0107(7)
C11 0.0213(8) 0.0252(8) 0.0185(8) -0.0013(6) -0.0040(6) -0.0123(7)
C12 0.0475(14) 0.0518(14) 0.100(2) 0.0490(15) -0.0451(15) -0.0401(12)
C13 0.0307(10) 0.0272(9) 0.0443(13) 0.0033(9) -0.0093(9) -0.0101(8)
C14 0.0237(8) 0.0265(9) 0.0309(10) 0.0030(7) -0.0105(7) -0.0141(7)
C15 0.0207(8) 0.0228(8) 0.0223(8) -0.0007(7) -0.0063(6) -0.0104(7)
C16 0.0246(9) 0.0278(9) 0.0289(10) 0.0014(7) -0.0077(7) -0.0143(7)
C17 0.0244(9) 0.0349(10) 0.0405(11) -0.0051(9) -0.0067(8) -0.0176(8)
C18 0.0244(9) 0.0350(10) 0.0440(12) -0.0078(9) -0.0150(8) -0.0106(8)
C19 0.0339(10) 0.0303(10) 0.0349(11) 0.0000(8) -0.0191(9) -0.0095(8)
C20 0.0289(9) 0.0267(9) 0.0270(9) 0.0022(7) -0.0109(7) -0.0131(8)
C21 0.0282(9) 0.0256(8) 0.0258(9) -0.0012(7) -0.0060(7) -0.0141(7)
C22 0.0277(9) 0.0278(9) 0.0233(9) -0.0032(7) -0.0004(7) -0.0110(8)
C23 0.0231(9) 0.0291(9) 0.0267(9) 0.0027(7) -0.0010(7) -0.0120(7)
C24 0.0220(8) 0.0243(8) 0.0255(9) 0.0032(7) -0.0044(7) -0.0126(7)
C25 0.0213(8) 0.0237(8) 0.0251(9) -0.0005(7) -0.0021(7) -0.0126(7)
C26 0.0309(10) 0.0306(10) 0.0345(11) -0.0034(8) -0.0092(8) -0.0152(8)
C27 0.0328(10) 0.0282(10) 0.0441(12) -0.0089(9) -0.0038(9) -0.0136(8)
C28 0.0312(10) 0.0230(9) 0.0424(12) 0.0006(8) 0.0004(9) -0.0087(8)
C29 0.0382(11) 0.0292(10) 0.0368(12) 0.0059(9) -0.0126(9) -0.0086(9)
C30 0.0337(10) 0.0265(9) 0.0282(10) 0.0025(8) -0.0100(8) -0.0125(8)
P51 0.0318(2) 0.0212(2) 0.0254(2) 0.00313(18) -0.01276(19) -0.01291(19)
S51 0.0244(6) 0.0225(9) 0.0184(7) 0.0038(6) -0.0022(5) -0.0168(6)
S51A 0.107(3) 0.0375(17) 0.059(2) 0.0210(14) -0.0525(19) -0.0476(19)
C51 0.0335(10) 0.0226(8) 0.0254(9) -0.0022(7) -0.0108(8) -0.0078(8)
C52 0.0314(10) 0.0252(9) 0.0225(9) 0.0012(7) -0.0020(7) -0.0132(8)
C53 0.0354(10) 0.0222(8) 0.0218(9) 0.0022(7) -0.0033(7) -0.0148(8)
C54 0.0268(9) 0.0194(8) 0.0203(8) 0.0039(6) -0.0079(7) -0.0101(7)
C55 0.0257(8) 0.0201(8) 0.0227(8) 0.0010(7) -0.0075(7) -0.0106(7)
C56 0.0292(9) 0.0239(8) 0.0251(9) 0.0025(7) -0.0101(7) -0.0159(7)
C57 0.0309(10) 0.0267(9) 0.0334(10) 0.0005(8) -0.0107(8) -0.0147(8)
C58 0.0372(11) 0.0252(9) 0.0439(12) -0.0003(9) -0.0174(9) -0.0109(8)
C59 0.0502(13) 0.0241(9) 0.0401(12) -0.0006(8) -0.0220(10) -0.0153(9)
C60 0.0635(14) 0.0329(10) 0.0269(10) 0.0103(8) -0.0202(10) -0.0327(11)
C61 0.0452(11) 0.0282(9) 0.0254(9) 0.0013(7) -0.0094(8) -0.0251(9)
C62 0.0343(12) 0.0475(13) 0.0506(15) 0.0066(11) 0.0013(10) -0.0191(10)
C63 0.0596(15) 0.0295(11) 0.0508(15) 0.0048(10) -0.0264(12) -0.0125(11)
C64 0.0421(12) 0.0420(11) 0.0316(11) 0.0100(9) -0.0111(9) -0.0262(10)
C65 0.0341(10) 0.0228(9) 0.0326(10) -0.0013(8) 0.0040(8) -0.0145(8)
C66 0.0417(12) 0.0358(11) 0.0309(11) -0.0048(9) 0.0018(9) -0.0154(10)
C67 0.0477(14) 0.0421(12) 0.0313(12) -0.0014(10) 0.0092(10) -0.0124(11)
C68 0.0412(13) 0.0390(12) 0.0484(15) 0.0083(11) 0.0043(11) -0.0122(10)
C69 0.0415(13) 0.0353(11) 0.0521(15) 0.0111(11) -0.0093(11) -0.0153(10)
C70 0.0407(12) 0.0332(10) 0.0327(11) 0.0067(9) -0.0066(9) -0.0180(9)
C71 0.0357(10) 0.0276(9) 0.0289(10) 0.0006(8) -0.0015(8) -0.0169(8)
C72 0.0370(10) 0.0242(9) 0.0330(10) 0.0053(8) -0.0090(8) -0.0184(8)
C73 0.0326(10) 0.0213(8) 0.0289(10) -0.0008(7) -0.0107(8) -0.0119(7)
C74 0.0266(9) 0.0233(8) 0.0229(9) -0.0012(7) -0.0055(7) -0.0102(7)
C75 0.0299(9) 0.0209(8) 0.0194(8) 0.0005(6) -0.0053(7) -0.0133(7)
C76 0.0340(10) 0.0335(10) 0.0283(10) 0.0053(8) -0.0078(8) -0.0207(9)
C77 0.0483(12) 0.0376(11) 0.0274(10) 0.0056(8) -0.0053(9) -0.0289(10)
C78 0.0549(13) 0.0250(9) 0.0228(9) 0.0044(7) -0.0115(9) -0.0192(9)
C79 0.0378(11) 0.0248(9) 0.0250(9) 0.0018(7) -0.0111(8) -0.0093(8)
C80 0.0286(9) 0.0244(8) 0.0235(9) 0.0009(7) -0.0047(7) -0.0110(7)

loop_
_atom_type_symbol
_atom_type_description
_atom_type_scat_dispersion_real
_atom_type_scat_dispersion_imag
_atom_type_scat_source
C C 0.0033 0.0016 'International Tables Vol C Tables 4.2.6.8 and 6.1.1.4'
H H 0.0000 0.0000 'International Tables Vol C Tables 4.2.6.8 and 6.1.1.4'
P P 0.1023 0.0942 'International Tables Vol C Tables 4.2.6.8 and 6.1.1.4'
S S 0.1246 0.1234 'International Tables Vol C Tables 4.2.6.8 and 6.1.1.4'

loop_
_geom_angle_atom_site_label_1
_geom_angle_atom_site_label_2
_geom_angle_atom_site_label_3
_geom_angle
C1 P1 C6 109.67(8)
C1 P1 C5 97.63(8)
C6 P1 C5 109.03(8)
C1 P1 S1 112.37(7)
C6 P1 S1 111.34(7)
C5 P1 S1 115.96(6)
C2 C1 P1 122.36(13)
C2 C1 H1 118.8
P1 C1 H1 118.8
C1 C2 C3 121.62(16)
C1 C2 C15 119.00(15)
C3 C2 C15 119.35(15)
C21 C3 C4 118.79(16)
C21 C3 C2 120.72(15)
C4 C3 C2 120.49(15)
C24 C4 C3 119.12(16)
C24 C4 C5 118.24(15)
C3 C4 C5 122.62(15)
C4 C5 C25 114.47(15)
C4 C5 P1 108.77(11)
C25 C5 P1 113.82(12)
C4 C5 H5 106.4
C25 C5 H5 106.4
P1 C5 H5 106.4
C11 C6 C7 118.27(17)
C11 C6 P1 121.16(13)
C7 C6 P1 119.92(13)
C8 C7 C6 119.42(17)
C8 C7 C12 116.07(17)
C6 C7 C12 124.42(19)
C9 C8 C7 122.72(17)
C9 C8 H8 118.6
C7 C8 H8 118.6
C8 C9 C10 117.37(18)
C8 C9 C13 121.04(17)
C10 C9 C13 121.53(17)
C11 C10 C9 122.61(17)
C11 C10 H10 118.7
C9 C10 H10 118.7
C10 C11 C6 119.57(16)
C10 C11 C14 115.78(15)
C6 C11 C14 124.61(16)
C7 C12 H12A 109.5
C7 C12 H12B 109.5
H12A C12 H12B 109.5
C7 C12 H12C 109.5
H12A C12 H12C 109.5
H12B C12 H12C 109.5
C9 C13 H13A 109.5
C9 C13 H13B 109.5
H13A C13 H13B 109.5
C9 C13 H13C 109.5
H13A C13 H13C 109.5
H13B C13 H13C 109.5
C11 C14 H14A 109.5
C11 C14 H14B 109.5
H14A C14 H14B 109.5
C11 C14 H14C 109.5
H14A C14 H14C 109.5
H14B C14 H14C 109.5
C20 C15 C16 118.82(17)
C20 C15 C2 120.95(16)
C16 C15 C2 119.99(17)
C17 C16 C15 120.28(19)
C17 C16 H16 119.9
C15 C16 H16 119.9
C18 C17 C16 120.51(19)
C18 C17 H17 119.7
C16 C17 H17 119.7
C17 C18 C19 119.86(18)
C17 C18 H18 120.1
C19 C18 H18 120.1
C18 C19 C20 119.9(2)
C18 C19 H19 120.1
C20 C19 H19 120.1
C15 C20 C19 120.63(19)
C15 C20 H20 119.7
C19 C20 H20 119.7
C22 C21 C3 121.33(17)
C22 C21 H21 119.3
C3 C21 H21 119.3
C23 C22 C21 119.54(17)
C23 C22 H22 120.2
C21 C22 H22 120.2
C22 C23 C24 120.03(17)
C22 C23 H23 120.0
C24 C23 H23 120.0
C23 C24 C4 121.10(17)
C23 C24 H24 119.5
C4 C24 H24 119.5
C30 C25 C26 118.52(18)
C30 C25 C5 122.81(16)
C26 C25 C5 118.51(17)
C27 C26 C25 120.7(2)
C27 C26 H26 119.7
C25 C26 H26 119.7
C28 C27 C26 119.99(19)
C28 C27 H27 120.0
C26 C27 H27 120.0
C27 C28 C29 119.78(19)
C27 C28 H28 120.1
C29 C28 H28 120.1
C28 C29 C30 120.3(2)
C28 C29 H29 119.8
C30 C29 H29 119.8
C25 C30 C29 120.65(19)
C25 C30 H30 119.7
C29 C30 H30 119.7
C51 P51 C56 113.27(10)
C51 P51 C55 100.43(9)
C56 P51 C55 103.77(9)
C51 P51 S51 105.97(10)
C56 P51 S51 115.14(12)
C55 P51 S51 117.55(12)
C51 P51 S51A 110.56(14)
C56 P51 S51A 113.18(15)
C55 P51 S51A 114.89(14)
S51 P51 S51A 4.69(18)
C52 C51 P51 124.57(14)
C52 C51 H51 117.7
P51 C51 H51 117.7
C51 C52 C53 121.13(18)
C51 C52 C65 119.85(17)
C53 C52 C65 119.01(17)
C71 C53 C54 119.18(17)
C71 C53 C52 119.29(17)
C54 C53 C52 121.53(17)
C74 C54 C53 118.57(16)
C74 C54 C55 117.46(16)
C53 C54 C55 123.79(15)
C75 C55 C54 113.18(15)
C75 C55 P51 113.19(12)
C54 C55 P51 110.12(12)
C75 C55 H55 106.6
C54 C55 H55 106.6
P51 C55 H55 106.6
C61 C56 C57 118.02(18)
C61 C56 P51 124.42(15)
C57 C56 P51 117.54(15)
C58 C57 C56 120.3(2)
C58 C57 C62 115.4(2)
C56 C57 C62 124.28(19)
C59 C58 C57 122.4(2)
C59 C58 H58 118.8
C57 C58 H58 118.8
C58 C59 C60 118.1(2)
C58 C59 C63 121.4(2)
C60 C59 C63 120.5(2)
C59 C60 C61 123.0(2)
C59 C60 H60 118.5
C61 C60 H60 118.5
C56 C61 C60 118.15(19)
C56 C61 C64 125.99(19)
C60 C61 C64 115.84(19)
C57 C62 H62A 109.5
C57 C62 H62B 109.5
H62A C62 H62B 109.5
C57 C62 H62C 109.5
H62A C62 H62C 109.5
H62B C62 H62C 109.5
C59 C63 H63A 109.5
C59 C63 H63B 109.5
H63A C63 H63B 109.5
C59 C63 H63C 109.5
H63A C63 H63C 109.5
H63B C63 H63C 109.5
C61 C64 H64A 109.5
C61 C64 H64B 109.5
H64A C64 H64B 109.5
C61 C64 H64C 109.5
H64A C64 H64C 109.5
H64B C64 H64C 109.5
C70 C65 C66 118.7(2)
C70 C65 C52 120.78(19)
C66 C65 C52 120.5(2)
C67 C66 C65 119.8(2)
C67 C66 H66 120.1
C65 C66 H66 120.1
C68 C67 C66 120.3(2)
C68 C67 H67 119.8
C66 C67 H67 119.8
C67 C68 C69 120.5(2)
C67 C68 H68 119.7
C69 C68 H68 119.7
C70 C69 C68 119.1(3)
C70 C69 H69 120.4
C68 C69 H69 120.4
C69 C70 C65 121.5(2)
C69 C70 H70 119.2
C65 C70 H70 119.2
C72 C71 C53 120.94(18)
C72 C71 H71 119.5
C53 C71 H71 119.5
C73 C72 C71 119.84(18)
C73 C72 H72 120.1
C71 C72 H72 120.1
C72 C73 C74 120.16(17)
C72 C73 H73 119.9
C74 C73 H73 119.9
C73 C74 C54 121.25(17)
C73 C74 H74 119.4
C54 C74 H74 119.4
C80 C75 C76 118.39(18)
C80 C75 C55 122.08(16)
C76 C75 C55 119.50(17)
C77 C76 C75 120.4(2)
C77 C76 H76 119.8
C75 C76 H76 119.8
C78 C77 C76 120.71(19)
C78 C77 H77 119.6
C76 C77 H77 119.6
C79 C78 C77 119.0(2)
C79 C78 H78 120.5
C77 C78 H78 120.5
C78 C79 C80 120.7(2)
C78 C79 H79 119.7
C80 C79 H79 119.7
C75 C80 C79 120.82(18)
C75 C80 H80 119.6
C79 C80 H80 119.6

loop_
_geom_bond_atom_site_label_1
_geom_bond_atom_site_label_2
_geom_bond_distance
P1 C1 1.7937(18)
P1 C6 1.838(2)
P1 C5 1.8526(19)
P1 S1 1.9571(11)
C1 C2 1.343(3)
C1 H1 0.9300
C2 C3 1.484(2)
C2 C15 1.494(2)
C3 C21 1.396(3)
C3 C4 1.411(2)
C4 C24 1.391(2)
C4 C5 1.518(2)
C5 C25 1.525(3)
C5 H5 0.9800
C6 C11 1.416(2)
C6 C7 1.420(3)
C7 C8 1.393(3)
C7 C12 1.518(3)
C8 C9 1.381(3)
C8 H8 0.9300
C9 C10 1.390(3)
C9 C13 1.505(3)
C10 C11 1.390(3)
C10 H10 0.9300
C11 C14 1.516(2)
C12 H12A 0.9600
C12 H12B 0.9600
C12 H12C 0.9600
C13 H13A 0.9600
C13 H13B 0.9600
C13 H13C 0.9600
C14 H14A 0.9600
C14 H14B 0.9600
C14 H14C 0.9600
C15 C20 1.390(3)
C15 C16 1.395(3)
C16 C17 1.385(3)
C16 H16 0.9300
C17 C18 1.380(3)
C17 H17 0.9300
C18 C19 1.384(3)
C18 H18 0.9300
C19 C20 1.392(3)
C19 H19 0.9300
C20 H20 0.9300
C21 C22 1.386(3)
C21 H21 0.9300
C22 C23 1.384(3)
C22 H22 0.9300
C23 C24 1.386(3)
C23 H23 0.9300
C24 H24 0.9300
C25 C30 1.385(3)
C25 C26 1.399(3)
C26 C27 1.392(3)
C26 H26 0.9300
C27 C28 1.378(3)
C27 H27 0.9300
C28 C29 1.386(3)
C28 H28 0.9300
C29 C30 1.390(3)
C29 H29 0.9300
C30 H30 0.9300
P51 C51 1.792(2)
P51 C56 1.827(2)
P51 C55 1.8603(19)
P51 S51 1.930(3)
P51 S51A 1.999(4)
C51 C52 1.348(3)
C51 H51 0.9300
C52 C53 1.483(3)
C52 C65 1.490(3)
C53 C71 1.401(3)
C53 C54 1.413(3)
C54 C74 1.394(2)
C54 C55 1.524(2)
C55 C75 1.523(3)
C55 H55 0.9800
C56 C61 1.412(3)
C56 C57 1.424(3)
C57 C58 1.384(3)
C57 C62 1.522(3)
C58 C59 1.367(3)
C58 H58 0.9300
C59 C60 1.367(3)
C59 C63 1.521(3)
C60 C61 1.424(3)
C60 H60 0.9300
C61 C64 1.505(3)
C62 H62A 0.9600
C62 H62B 0.9600
C62 H62C 0.9600
C63 H63A 0.9600
C63 H63B 0.9600
C63 H63C 0.9600
C64 H64A 0.9600
C64 H64B 0.9600
C64 H64C 0.9600
C65 C70 1.395(3)
C65 C66 1.399(3)
C66 C67 1.385(3)
C66 H66 0.9300
C67 C68 1.380(4)
C67 H67 0.9300
C68 C69 1.389(4)
C68 H68 0.9300
C69 C70 1.371(3)
C69 H69 0.9300
C70 H70 0.9300
C71 C72 1.382(3)
C71 H71 0.9300
C72 C73 1.379(3)
C72 H72 0.9300
C73 C74 1.385(3)
C73 H73 0.9300
C74 H74 0.9300
C75 C80 1.386(3)
C75 C76 1.398(3)
C76 C77 1.391(3)
C76 H76 0.9300
C77 C78 1.385(3)
C77 H77 0.9300
C78 C79 1.381(3)
C78 H78 0.9300
C79 C80 1.392(3)
C79 H79 0.9300
C80 H80 0.9300
